data_4132233
loop_
_publ_author_name
'Zhang, Linmeng'
'Zhang, Xiaocui'
'Yao, Zhuojun'
'Jiang, Shichao'
'Deng, Jiajie'
'Li, Bo'
'Yu, Zhipeng'

_publ_section_title
;
 Discovery of Fluorogenic Diarylsydnone-Alkene Photoligation: Conversion
 of ortho-Dual-Twisted Diarylsydnones into Planar Pyrazolines.
;
_journal_issue 24
_journal_name_full 'Journal of the American Chemical Society'
_journal_page_first 7390
_journal_page_last 7394
_journal_paper_doi 10.1021/jacs.8b02493
_journal_volume 140
_journal_year 2018
_chemical_formula_moiety 'C29 H18 N2 O8, C H4 O'
_chemical_formula_sum 'C30 H22 N2 O9'
_chemical_formula_weight 554.49
_space_group_crystal_system monoclinic
_space_group_IT_number 14
_space_group_name_Hall '-P 2ybc'
_space_group_name_H-M_alt 'P 1 21/c 1'
_atom_sites_solution_hydrogens mixed
_atom_sites_solution_primary direct
_audit_creation_date 2017-10-18
_audit_creation_method
;
Olex2 1.2
(compiled 2017.08.10 svn.r3458 for OlexSys, GUI svn.r5381)
;
_cell_angle_alpha 90
_cell_angle_beta 98.816(3)
_cell_angle_gamma 90
_cell_formula_units_Z 4
_cell_length_a 10.0804(4)
_cell_length_b 20.9776(8)
_cell_length_c 12.4916(4)
_cell_measurement_reflns_used 3069
_cell_measurement_temperature 143.1(2)
_cell_measurement_theta_max 27.9810
_cell_measurement_theta_min 3.1030
_cell_volume 2610.30(17)
_computing_cell_refinement
;
CrysAlisPro, Agilent Technologies,
Version 1.171.37.35 (release 13-08-2014 CrysAlis171 .NET)
(compiled Aug 13 2014,18:06:01)
;
_computing_data_collection
;
CrysAlisPro, Agilent Technologies,
Version 1.171.37.35 (release 13-08-2014 CrysAlis171 .NET)
(compiled Aug 13 2014,18:06:01)
;
_computing_data_reduction
;
CrysAlisPro, Agilent Technologies,
Version 1.171.37.35 (release 13-08-2014 CrysAlis171 .NET)
(compiled Aug 13 2014,18:06:01)
;
_computing_molecular_graphics 'Olex2 (Dolomanov et al., 2009)'
_computing_publication_material 'Olex2 (Dolomanov et al., 2009)'
_computing_structure_refinement 'ShelXL (Sheldrick, 2015)'
_computing_structure_solution 'ShelXS (Sheldrick, 2008)'
_diffrn_ambient_environment N~2~
_diffrn_ambient_temperature 143.1(2)
_diffrn_detector 'CCD plate'
_diffrn_detector_area_resol_mean 16.0874
_diffrn_detector_type Eos
_diffrn_measured_fraction_theta_full 0.998
_diffrn_measured_fraction_theta_max 0.998
_diffrn_measurement_details
;
#__ type_ start__ end____ width___ exp.time_
  1 omega  -28.00    8.00   1.0000    9.0000
omega____ theta____ kappa____ phi______ frames
    -      -14.9669   57.0000  -90.0000 36

#__ type_ start__ end____ width___ exp.time_
  2 omega  -26.00   49.00   1.0000    9.0000
omega____ theta____ kappa____ phi______ frames
    -      -14.9669   57.0000   90.0000 75

#__ type_ start__ end____ width___ exp.time_
  3 omega    5.00   76.00   1.0000    9.0000
omega____ theta____ kappa____ phi______ frames
    -       16.6856   77.0000  150.0000 71

#__ type_ start__ end____ width___ exp.time_
  4 omega  -18.00   17.00   1.0000    9.0000
omega____ theta____ kappa____ phi______ frames
    -      -14.9669  -99.0000    0.0000 35
;
_diffrn_measurement_device 'four-circle diffractometer'
_diffrn_measurement_device_type 'Xcalibur, Eos'
_diffrn_measurement_method '\w scans'
_diffrn_orient_matrix_UB_11 0.0377613000
_diffrn_orient_matrix_UB_12 -0.0263988000
_diffrn_orient_matrix_UB_13 -0.0141132000
_diffrn_orient_matrix_UB_21 0.0400359000
_diffrn_orient_matrix_UB_22 0.0207937000
_diffrn_orient_matrix_UB_23 -0.0264033000
_diffrn_orient_matrix_UB_31 0.0452266000
_diffrn_orient_matrix_UB_32 0.0035979000
_diffrn_orient_matrix_UB_33 0.0490524000
_diffrn_radiation_monochromator graphite
_diffrn_radiation_probe x-ray
_diffrn_radiation_type MoK\a
_diffrn_radiation_wavelength 0.71073
_diffrn_reflns_av_R_equivalents 0.0325
_diffrn_reflns_av_unetI/netI 0.0509
_diffrn_reflns_Laue_measured_fraction_full 0.998
_diffrn_reflns_Laue_measured_fraction_max 0.998
_diffrn_reflns_limit_h_max 12
_diffrn_reflns_limit_h_min -12
_diffrn_reflns_limit_k_max 25
_diffrn_reflns_limit_k_min -26
_diffrn_reflns_limit_l_max 15
_diffrn_reflns_limit_l_min -14
_diffrn_reflns_number 11815
_diffrn_reflns_point_group_measured_fraction_full 0.998
_diffrn_reflns_point_group_measured_fraction_max 0.998
_diffrn_reflns_theta_full 25.242
_diffrn_reflns_theta_max 26.372
_diffrn_reflns_theta_min 3.105
_diffrn_source 'Enhance (Mo) X-ray Source'
_exptl_absorpt_coefficient_mu 0.106
_exptl_absorpt_correction_T_max 1.00000
_exptl_absorpt_correction_T_min 0.81334
_exptl_absorpt_correction_type multi-scan
_exptl_absorpt_process_details
;
CrysAlisPro, Agilent Technologies,
Version 1.171.37.35 (release 13-08-2014 CrysAlis171 .NET)
(compiled Aug 13 2014,18:06:01)
Empirical absorption correction using spherical harmonics,
 implemented in SCALE3 ABSPACK scaling algorithm.
;
_exptl_crystal_colour colorless
_exptl_crystal_density_diffrn 1.411
_exptl_crystal_density_method 'not measured'
_exptl_crystal_description block
_exptl_crystal_F_000 1152
_exptl_crystal_size_max 0.3
_exptl_crystal_size_mid 0.25
_exptl_crystal_size_min 0.2
_refine_diff_density_max 0.415
_refine_diff_density_min -0.286
_refine_diff_density_rms 0.056
_refine_ls_extinction_method none
_refine_ls_goodness_of_fit_ref 1.019
_refine_ls_hydrogen_treatment mixed
_refine_ls_matrix_type full
_refine_ls_number_parameters 378
_refine_ls_number_reflns 5334
_refine_ls_number_restraints 0
_refine_ls_restrained_S_all 1.019
_refine_ls_R_factor_all 0.0776
_refine_ls_R_factor_gt 0.0495
_refine_ls_shift/su_max 0.001
_refine_ls_shift/su_mean 0.000
_refine_ls_structure_factor_coef Fsqd
_refine_ls_weighting_details 'w=1/[\s^2^(Fo^2^)+(0.0500P)^2^+0.5067P] where P=(Fo^2^+2Fc^2^)/3'
_refine_ls_weighting_scheme calc
_refine_ls_wR_factor_gt 0.1057
_refine_ls_wR_factor_ref 0.1245
_reflns_Friedel_coverage 0.000
_reflns_number_gt 3754
_reflns_number_total 5334
_reflns_threshold_expression 'I > 2\s(I)'
_cod_data_source_file ja8b02493_si_004.cif
_cod_data_source_block 171018_s1_zlm
_cod_original_cell_volume 2610.30(16)
_cod_database_code 4132233
_shelx_shelxl_version_number 2014/7
_chemical_oxdiff_formula c12h12n2o3
_shelx_space_group_comment
;
The symmetry employed for this shelxl refinement is uniquely defined
by the following loop, which should always be used as a source of
symmetry information in preference to the above space-group names.
They are only intended as comments.
;
_shelx_estimated_absorpt_t_max 0.979
_shelx_estimated_absorpt_t_min 0.969
_reflns_odcompleteness_completeness 99.71
_reflns_odcompleteness_iscentric 1
_reflns_odcompleteness_theta 26.32
_olex2_refinement_description
;
1. Fixed Uiso
 At 1.2 times of:
  All C(H) groups
 At 1.5 times of:
  All C(H,H,H) groups, All O(H) groups
2.a Aromatic/amide H refined with riding coordinates:
 C3(H3A), C4(H4), C6(H6), C10(H10), C11(H11), C13(H13), C16(H16), C18(H18),
 C19(H19), C24(H24), C25(H25), C27(H27), C28(H28)
2.b Idealised Me refined as rotating group:
 C35(H35A,H35B,H35C), C29(H29A,H29B,H29C)
2.c Idealised tetrahedral OH refined as rotating group:
 O3(H3), O5(H5)
;
_olex2_submission_special_instructions 'No special instructions were received'

loop_
_space_group_symop_operation_xyz
'x, y, z'
'-x, y+1/2, -z+1/2'
'-x, -y, -z'
'x, -y-1/2, z-1/2'

loop_
_atom_site_label
_atom_site_type_symbol
_atom_site_fract_x
_atom_site_fract_y
_atom_site_fract_z
_atom_site_U_iso_or_equiv
_atom_site_adp_type
_atom_site_occupancy
_atom_site_site_symmetry_order
_atom_site_calc_flag
_atom_site_refinement_flags_posn
O1 O 0.27731(12) 0.68645(6) 0.67466(10) 0.0330(3) Uani 1 1 d .
O2 O 0.46700(12) 0.70541(7) 0.60735(11) 0.0421(4) Uani 1 1 d .
O3 O -0.32174(14) 0.77070(9) 0.53133(13) 0.0607(5) Uani 1 1 d .
H3 H -0.3803 0.7474 0.5526 0.091 Uiso 1 1 calc GR
O4 O -0.04072(13) 0.64226(7) 0.78125(11) 0.0419(4) Uani 1 1 d .
O5 O 0.16907(15) 0.52745(8) 1.07767(12) 0.0519(4) Uani 1 1 d .
H5 H 0.2435 0.5216 1.1169 0.078 Uiso 1 1 calc GR
O6 O 0.38211(19) 0.97019(8) 1.12902(12) 0.0639(5) Uani 1 1 d .
O7 O 0.57540(17) 0.93500(8) 1.07820(12) 0.0585(5) Uani 1 1 d .
O8 O -0.25748(15) 0.90679(9) 0.74637(14) 0.0644(5) Uani 1 1 d .
N1 N 0.23591(18) 0.93498(8) 1.00402(13) 0.0415(4) Uani 1 1 d .
N2 N 0.2464(2) 0.96967(10) 1.09204(15) 0.0638(6) Uani 1 1 d .
C1 C 0.38941(17) 0.72078(9) 0.66780(14) 0.0305(4) Uani 1 1 d .
C2 C 0.39597(17) 0.77466(9) 0.74230(14) 0.0278(4) Uani 1 1 d .
C3 C 0.49452(18) 0.82072(9) 0.76654(15) 0.0355(5) Uani 1 1 d .
H3A H 0.5718 0.8210 0.7315 0.043 Uiso 1 1 calc R
C4 C 0.47726(19) 0.86604(10) 0.84285(15) 0.0354(5) Uani 1 1 d .
H4 H 0.5434 0.8982 0.8606 0.042 Uiso 1 1 calc R
C5 C 0.36332(18) 0.86546(9) 0.89485(14) 0.0285(4) Uani 1 1 d .
C6 C 0.26637(17) 0.81794(9) 0.87070(14) 0.0299(4) Uani 1 1 d .
H6 H 0.1899 0.8166 0.9067 0.036 Uiso 1 1 calc R
C7 C 0.28391(17) 0.77319(9) 0.79381(14) 0.0279(4) Uani 1 1 d .
C8 C 0.19808(17) 0.71568(9) 0.75672(14) 0.0288(4) Uani 1 1 d .
C9 C 0.06005(17) 0.73085(9) 0.69830(14) 0.0287(4) Uani 1 1 d .
C10 C 0.03560(19) 0.78062(11) 0.62424(16) 0.0433(5) Uani 1 1 d .
H10 H 0.1084 0.8069 0.6116 0.052 Uiso 1 1 calc R
C11 C -0.0903(2) 0.79299(12) 0.56889(18) 0.0513(6) Uani 1 1 d .
H11 H -0.1034 0.8272 0.5185 0.062 Uiso 1 1 calc R
C12 C -0.19864(18) 0.75551(11) 0.58656(16) 0.0403(5) Uani 1 1 d .
C13 C -0.17822(18) 0.70542(10) 0.65779(15) 0.0361(5) Uani 1 1 d .
H13 H -0.2511 0.6789 0.6693 0.043 Uiso 1 1 calc R
C14 C -0.04992(17) 0.69386(9) 0.71301(14) 0.0303(4) Uani 1 1 d .
C15 C 0.07701(17) 0.63278(9) 0.85095(14) 0.0295(4) Uani 1 1 d .
C16 C 0.07077(18) 0.58610(9) 0.92831(15) 0.0336(4) Uani 1 1 d .
H16 H -0.0098 0.5627 0.9290 0.040 Uiso 1 1 calc R
C17 C 0.18151(19) 0.57381(10) 1.00394(15) 0.0353(5) Uani 1 1 d .
C18 C 0.2992(2) 0.60887(10) 1.00327(16) 0.0398(5) Uani 1 1 d .
H18 H 0.3757 0.6011 1.0562 0.048 Uiso 1 1 calc R
C19 C 0.30321(19) 0.65480(10) 0.92506(16) 0.0372(5) Uani 1 1 d .
H19 H 0.3836 0.6784 0.9251 0.045 Uiso 1 1 calc R
C20 C 0.19310(17) 0.66788(9) 0.84568(14) 0.0280(4) Uani 1 1 d .
C21 C 0.35251(19) 0.91228(9) 0.97852(14) 0.0331(4) Uani 1 1 d .
C22 C 0.4534(3) 0.93687(10) 1.05924(16) 0.0451(5) Uani 1 1 d .
C23 C 0.1053(2) 0.92969(10) 0.93895(16) 0.0390(5) Uani 1 1 d .
C24 C 0.0885(2) 0.95531(11) 0.83657(17) 0.0465(5) Uani 1 1 d .
H24 H 0.1598 0.9781 0.8124 0.056 Uiso 1 1 calc R
C25 C -0.0317(2) 0.94784(11) 0.76933(17) 0.0470(6) Uani 1 1 d .
H25 H -0.0437 0.9650 0.6981 0.056 Uiso 1 1 calc R
C26 C -0.1346(2) 0.91531(11) 0.80578(18) 0.0456(5) Uani 1 1 d .
C27 C -0.1161(2) 0.88960(13) 0.9091(2) 0.0608(7) Uani 1 1 d .
H27 H -0.1870 0.8666 0.9335 0.073 Uiso 1 1 calc R
C28 C 0.0035(2) 0.89706(12) 0.97629(19) 0.0550(6) Uani 1 1 d .
H28 H 0.0159 0.8799 1.0475 0.066 Uiso 1 1 calc R
C35 C -0.2898(3) 0.94224(16) 0.6497(2) 0.0799(9) Uani 1 1 d .
H35A H -0.2374 0.9263 0.5955 0.120 Uiso 1 1 calc GR
H35B H -0.2688 0.9873 0.6644 0.120 Uiso 1 1 calc GR
H35C H -0.3858 0.9377 0.6223 0.120 Uiso 1 1 calc GR
O9 O 0.3676(2) 1.02691(13) 0.70040(19) 0.1007(8) Uani 1 1 d .
H9 H 0.398(4) 1.031(2) 0.773(3) 0.162(17) Uiso 1 1 d .
C29 C 0.3965(4) 1.0846(2) 0.6567(2) 0.1225(16) Uani 1 1 d .
H29A H 0.4261 1.0776 0.5865 0.184 Uiso 1 1 calc GR
H29B H 0.4680 1.1060 0.7058 0.184 Uiso 1 1 calc GR
H29C H 0.3159 1.1114 0.6468 0.184 Uiso 1 1 calc GR

loop_
_atom_site_aniso_label
_atom_site_aniso_U_11
_atom_site_aniso_U_22
_atom_site_aniso_U_33
_atom_site_aniso_U_23
_atom_site_aniso_U_13
_atom_site_aniso_U_12
O1 0.0283(7) 0.0325(7) 0.0403(7) -0.0127(6) 0.0121(5) -0.0078(6)
O2 0.0350(7) 0.0468(9) 0.0482(8) -0.0142(7) 0.0183(6) -0.0067(7)
O3 0.0307(8) 0.0766(13) 0.0718(11) 0.0333(10) -0.0022(7) -0.0060(8)
O4 0.0280(7) 0.0390(9) 0.0558(8) 0.0152(7) -0.0027(6) -0.0104(6)
O5 0.0464(9) 0.0534(10) 0.0549(9) 0.0196(8) 0.0049(7) -0.0003(8)
O6 0.0882(13) 0.0537(11) 0.0454(9) -0.0221(8) -0.0037(9) 0.0001(10)
O7 0.0592(11) 0.0565(11) 0.0534(9) -0.0025(8) -0.0118(8) -0.0213(9)
O8 0.0414(9) 0.0727(13) 0.0787(11) 0.0235(10) 0.0077(8) -0.0087(9)
N1 0.0603(12) 0.0300(10) 0.0349(9) -0.0050(8) 0.0093(8) 0.0055(9)
N2 0.0851(16) 0.0562(14) 0.0486(11) -0.0214(11) 0.0060(10) 0.0141(12)
C1 0.0250(9) 0.0324(11) 0.0344(9) -0.0020(9) 0.0059(8) -0.0026(8)
C2 0.0258(9) 0.0268(10) 0.0311(9) -0.0025(8) 0.0050(7) -0.0035(8)
C3 0.0299(10) 0.0366(12) 0.0416(10) -0.0033(10) 0.0103(8) -0.0094(9)
C4 0.0325(10) 0.0303(11) 0.0430(11) -0.0044(9) 0.0042(8) -0.0110(9)
C5 0.0327(10) 0.0221(10) 0.0297(9) 0.0007(8) 0.0013(7) -0.0028(8)
C6 0.0285(9) 0.0266(10) 0.0359(10) -0.0027(8) 0.0092(8) -0.0014(8)
C7 0.0259(9) 0.0249(10) 0.0330(9) -0.0009(8) 0.0047(7) -0.0031(8)
C8 0.0247(9) 0.0266(10) 0.0365(10) -0.0059(8) 0.0093(7) -0.0040(8)
C9 0.0252(9) 0.0298(10) 0.0315(9) -0.0032(8) 0.0059(7) -0.0044(8)
C10 0.0320(11) 0.0474(13) 0.0511(12) 0.0131(11) 0.0080(9) -0.0095(10)
C11 0.0365(11) 0.0574(16) 0.0587(13) 0.0283(12) 0.0034(10) -0.0057(11)
C12 0.0282(10) 0.0501(13) 0.0421(11) 0.0093(10) 0.0036(8) -0.0026(10)
C13 0.0256(9) 0.0408(12) 0.0421(10) 0.0032(10) 0.0062(8) -0.0083(9)
C14 0.0289(10) 0.0291(10) 0.0333(9) 0.0001(9) 0.0064(8) -0.0049(8)
C15 0.0266(9) 0.0260(10) 0.0360(9) -0.0035(8) 0.0051(7) -0.0017(8)
C16 0.0297(10) 0.0294(10) 0.0430(10) 0.0007(9) 0.0092(8) -0.0027(8)
C17 0.0397(11) 0.0307(11) 0.0370(10) 0.0032(9) 0.0107(8) 0.0042(9)
C18 0.0342(11) 0.0407(12) 0.0422(11) -0.0001(10) -0.0020(9) 0.0011(10)
C19 0.0271(10) 0.0369(12) 0.0468(11) -0.0023(10) 0.0032(8) -0.0055(9)
C20 0.0270(9) 0.0232(10) 0.0348(9) -0.0076(8) 0.0079(7) -0.0022(8)
C21 0.0414(11) 0.0250(10) 0.0315(9) -0.0023(9) 0.0011(8) -0.0016(9)
C22 0.0678(16) 0.0283(11) 0.0373(11) -0.0018(10) 0.0017(10) -0.0088(11)
C23 0.0442(12) 0.0340(12) 0.0403(11) 0.0016(9) 0.0116(9) 0.0105(10)
C24 0.0446(12) 0.0494(14) 0.0484(12) 0.0089(11) 0.0159(10) -0.0046(11)
C25 0.0422(12) 0.0580(15) 0.0426(11) 0.0131(11) 0.0121(9) -0.0015(11)
C26 0.0368(12) 0.0442(13) 0.0587(13) 0.0101(11) 0.0166(10) 0.0033(10)
C27 0.0470(14) 0.0640(17) 0.0759(16) 0.0316(14) 0.0240(13) 0.0029(13)
C28 0.0567(15) 0.0592(16) 0.0536(13) 0.0266(13) 0.0227(12) 0.0135(13)
C35 0.0470(15) 0.113(3) 0.0752(17) 0.0280(18) -0.0054(13) -0.0127(16)
O9 0.1012(17) 0.117(2) 0.0725(14) -0.0101(14) -0.0235(12) -0.0455(15)
C29 0.143(3) 0.163(4) 0.0577(18) 0.008(2) 0.0026(19) -0.086(3)

loop_
_atom_type_symbol
_atom_type_description
_atom_type_scat_dispersion_real
_atom_type_scat_dispersion_imag
_atom_type_scat_source
C C 0.0033 0.0016 'International Tables Vol C Tables 4.2.6.8 and 6.1.1.4'
H H 0.0000 0.0000 'International Tables Vol C Tables 4.2.6.8 and 6.1.1.4'
N N 0.0061 0.0033 'International Tables Vol C Tables 4.2.6.8 and 6.1.1.4'
O O 0.0106 0.0060 'International Tables Vol C Tables 4.2.6.8 and 6.1.1.4'

loop_
_geom_angle_atom_site_label_1
_geom_angle_atom_site_label_2
_geom_angle_atom_site_label_3
_geom_angle
C1 O1 C8 110.96(13)
C14 O4 C15 118.51(14)
N2 O6 C22 111.49(16)
C26 O8 C35 118.07(18)
N2 N1 C21 115.67(18)
N2 N1 C23 117.73(18)
C21 N1 C23 126.32(16)
N1 N2 O6 103.55(17)
O1 C1 C2 109.17(14)
O2 C1 O1 121.53(17)
O2 C1 C2 129.30(17)
C3 C2 C1 129.82(16)
C7 C2 C1 108.61(16)
C7 C2 C3 121.54(17)
C4 C3 C2 118.07(16)
C3 C4 C5 120.92(17)
C4 C5 C21 119.00(17)
C6 C5 C4 120.10(17)
C6 C5 C21 120.78(16)
C7 C6 C5 118.56(16)
C2 C7 C8 110.13(15)
C6 C7 C2 120.79(17)
C6 C7 C8 128.99(15)
C7 C8 O1 101.11(12)
C9 C8 O1 107.50(13)
C9 C8 C7 115.00(15)
C9 C8 C20 111.52(14)
C20 C8 O1 108.04(14)
C20 C8 C7 112.78(15)
C10 C9 C8 122.56(16)
C14 C9 C8 121.06(17)
C14 C9 C10 116.34(17)
C11 C10 C9 122.15(18)
C10 C11 C12 120.1(2)
O3 C12 C11 117.65(19)
O3 C12 C13 122.84(18)
C13 C12 C11 119.51(18)
C12 C13 C14 119.41(17)
O4 C14 C9 122.95(17)
O4 C14 C13 114.52(16)
C9 C14 C13 122.52(18)
O4 C15 C16 114.67(16)
O4 C15 C20 122.94(17)
C16 C15 C20 122.38(18)
C17 C16 C15 119.64(18)
O5 C17 C16 116.84(18)
O5 C17 C18 123.21(18)
C16 C17 C18 119.94(18)
C19 C18 C17 119.33(18)
C18 C19 C20 122.29(18)
C15 C20 C8 120.74(16)
C15 C20 C19 116.38(17)
C19 C20 C8 122.86(16)
N1 C21 C5 124.95(17)
N1 C21 C22 105.05(17)
C22 C21 C5 129.44(18)
O6 C22 C21 104.16(19)
O7 C22 O6 119.68(19)
O7 C22 C21 136.2(2)
C24 C23 N1 117.81(18)
C28 C23 N1 120.81(19)
C28 C23 C24 121.3(2)
C25 C24 C23 119.7(2)
C24 C25 C26 119.6(2)
O8 C26 C25 123.8(2)
O8 C26 C27 116.11(19)
C25 C26 C27 120.1(2)
C28 C27 C26 120.5(2)
C27 C28 C23 118.9(2)

loop_
_geom_bond_atom_site_label_1
_geom_bond_atom_site_label_2
_geom_bond_distance
O1 C1 1.354(2)
O1 C8 1.522(2)
O2 C1 1.211(2)
O3 C12 1.362(2)
O4 C14 1.372(2)
O4 C15 1.375(2)
O5 C17 1.358(2)
O6 N2 1.376(3)
O6 C22 1.399(3)
O7 C22 1.217(3)
O8 C26 1.355(3)
O8 C35 1.413(3)
N1 N2 1.309(2)
N1 C21 1.351(2)
N1 C23 1.442(3)
C1 C2 1.459(3)
C2 C3 1.386(2)
C2 C7 1.383(2)
C3 C4 1.376(3)
C4 C5 1.404(2)
C5 C6 1.396(2)
C5 C21 1.450(3)
C6 C7 1.374(2)
C7 C8 1.515(2)
C8 C9 1.503(2)
C8 C20 1.503(3)
C9 C10 1.392(3)
C9 C14 1.388(2)
C10 C11 1.374(3)
C11 C12 1.391(3)
C12 C13 1.372(3)
C13 C14 1.391(2)
C15 C16 1.384(3)
C15 C20 1.393(2)
C16 C17 1.372(3)
C17 C18 1.397(3)
C18 C19 1.377(3)
C19 C20 1.397(3)
C21 C22 1.415(3)
C23 C24 1.373(3)
C23 C28 1.373(3)
C24 C25 1.373(3)
C25 C26 1.376(3)
C26 C27 1.385(3)
C27 C28 1.369(3)
O9 C29 1.378(4)

loop_
_geom_torsion_atom_site_label_1
_geom_torsion_atom_site_label_2
_geom_torsion_atom_site_label_3
_geom_torsion_atom_site_label_4
_geom_torsion
O1 C1 C2 C3 176.79(19)
O1 C1 C2 C7 -1.0(2)
O1 C8 C9 C10 -71.9(2)
O1 C8 C9 C14 105.69(18)
O1 C8 C20 C15 -103.59(17)
O1 C8 C20 C19 74.7(2)
O2 C1 C2 C3 -2.8(3)
O2 C1 C2 C7 179.4(2)
O3 C12 C13 C14 -178.51(19)
O4 C15 C16 C17 -178.28(16)
O4 C15 C20 C8 -4.4(3)
O4 C15 C20 C19 177.20(17)
O5 C17 C18 C19 179.64(19)
O8 C26 C27 C28 -178.4(2)
N1 C21 C22 O6 2.8(2)
N1 C21 C22 O7 -177.4(2)
N1 C23 C24 C25 175.9(2)
N1 C23 C28 C27 -175.7(2)
N2 O6 C22 O7 177.1(2)
N2 O6 C22 C21 -3.1(2)
N2 N1 C21 C5 170.27(19)
N2 N1 C21 C22 -1.8(2)
N2 N1 C23 C24 114.9(2)
N2 N1 C23 C28 -68.5(3)
C1 O1 C8 C7 0.86(18)
C1 O1 C8 C9 121.76(16)
C1 O1 C8 C20 -117.76(16)
C1 C2 C3 C4 -178.42(19)
C1 C2 C7 C6 178.39(17)
C1 C2 C7 C8 1.6(2)
C2 C3 C4 C5 0.2(3)
C2 C7 C8 O1 -1.47(19)
C2 C7 C8 C9 -116.92(17)
C2 C7 C8 C20 113.67(17)
C3 C2 C7 C6 0.4(3)
C3 C2 C7 C8 -176.43(17)
C3 C4 C5 C6 1.0(3)
C3 C4 C5 C21 177.01(18)
C4 C5 C6 C7 -1.4(3)
C4 C5 C21 N1 151.79(19)
C4 C5 C21 C22 -38.2(3)
C5 C6 C7 C2 0.8(3)
C5 C6 C7 C8 176.95(17)
C5 C21 C22 O6 -168.76(19)
C5 C21 C22 O7 11.0(4)
C6 C5 C21 N1 -32.2(3)
C6 C5 C21 C22 137.8(2)
C6 C7 C8 O1 -177.96(18)
C6 C7 C8 C9 66.6(2)
C6 C7 C8 C20 -62.8(2)
C7 C2 C3 C4 -0.9(3)
C7 C8 C9 C10 39.8(2)
C7 C8 C9 C14 -142.59(17)
C7 C8 C20 C15 145.51(16)
C7 C8 C20 C19 -36.2(2)
C8 O1 C1 O2 179.65(17)
C8 O1 C1 C2 0.0(2)
C8 C9 C10 C11 178.1(2)
C8 C9 C14 O4 0.6(3)
C8 C9 C14 C13 -178.02(17)
C9 C8 C20 C15 14.3(2)
C9 C8 C20 C19 -167.38(16)
C9 C10 C11 C12 0.5(4)
C10 C9 C14 O4 178.35(17)
C10 C9 C14 C13 -0.3(3)
C10 C11 C12 O3 178.6(2)
C10 C11 C12 C13 -1.4(3)
C11 C12 C13 C14 1.5(3)
C12 C13 C14 O4 -179.37(17)
C12 C13 C14 C9 -0.6(3)
C14 O4 C15 C16 170.15(16)
C14 O4 C15 C20 -8.9(3)
C14 C9 C10 C11 0.4(3)
C15 O4 C14 C9 10.8(3)
C15 O4 C14 C13 -170.45(16)
C15 C16 C17 O5 -179.99(17)
C15 C16 C17 C18 0.7(3)
C16 C15 C20 C8 176.64(16)
C16 C15 C20 C19 -1.7(3)
C16 C17 C18 C19 -1.1(3)
C17 C18 C19 C20 0.1(3)
C18 C19 C20 C8 -177.03(17)
C18 C19 C20 C15 1.3(3)
C20 C8 C9 C10 169.83(17)
C20 C8 C9 C14 -12.6(2)
C20 C15 C16 C17 0.7(3)
C21 N1 N2 O6 -0.1(2)
C21 N1 C23 C24 -58.7(3)
C21 N1 C23 C28 117.9(2)
C21 C5 C6 C7 -177.43(17)
C22 O6 N2 N1 2.0(2)
C23 N1 N2 O6 -174.41(17)
C23 N1 C21 C5 -16.0(3)
C23 N1 C21 C22 171.96(19)
C23 C24 C25 C26 0.7(3)
C24 C23 C28 C27 0.7(4)
C24 C25 C26 O8 178.4(2)
C24 C25 C26 C27 -0.9(4)
C25 C26 C27 C28 1.0(4)
C26 C27 C28 C23 -0.9(4)
C28 C23 C24 C25 -0.6(3)
C35 O8 C26 C25 -11.4(4)
C35 O8 C26 C27 167.9(2)
